data_4300005
loop_
_publ_author_name
'Suzanne J. Brudenell'
'Leone Spiccia'
'Alan M. Bond'
'Gary D. Fallon'
'David C. R. Hockless'
'George Lazarev'
'Peter J. Mahon'
'Edward R. T. Tiekink'

_publ_section_title
;
Structural, Spectroscopic, and Electrochemical Studies of Binuclear
Manganese(II) Complexes of Bis(pentadentate) Ligands Derived from
Bis(1,4,7-triazacyclononane) Macrocycles
;
_journal_name_full 'Inorganic Chemistry'
_journal_page_first 881
_journal_page_last 892
_journal_paper_doi 10.1021/ic9814470
_journal_volume 39
_journal_year 2000
_chemical_formula_sum 'C39 H60 Cl4 Mn2 N10 O11'
_chemical_formula_weight 1096.65
_space_group_IT_number 14
_symmetry_cell_setting monoclinic
_symmetry_Int_Tables_number 14
_symmetry_space_group_name_Hall '-P 2ybc'
_symmetry_space_group_name_H-M 'P 1 21/c 1'
_audit_creation_date 1998-09-02
_audit_creation_method 'by teXsan v1.7'
_cell_angle_alpha 90
_cell_angle_beta 104.328(8)
_cell_angle_gamma 90
_cell_formula_units_Z 4
_cell_length_a 13.334(2)
_cell_length_b 19.926(2)
_cell_length_c 18.799(1)
_cell_measurement_reflns_used 25
_cell_measurement_temperature 183.2
_cell_measurement_theta_max 38.6
_cell_measurement_theta_min 28.4
_cell_volume 4839.4(9)
_computing_cell_refinement 'MSC/AFC Diffractometer Control'
_computing_data_collection 'MSC/AFC Diffractometer Control'
_computing_data_reduction 'teXsan (MSC, 1995)'
_computing_publication_material 'teXsan (MSC, 1995)'
_computing_structure_refinement 'teXsan (MSC, 1995)'
_computing_structure_solution
;
SIR92 (Altomare, et. al. 1993)
;
_diffrn_ambient_temperature 183.2
_diffrn_measurement_device 'Rigaku AFC6R'
_diffrn_measurement_method \w-2\q
_diffrn_orient_matrix_UB_11 -0.07108
_diffrn_orient_matrix_UB_12 -0.01617
_diffrn_orient_matrix_UB_13 -0.02472
_diffrn_orient_matrix_UB_21 0.01739
_diffrn_orient_matrix_UB_22 0.00276
_diffrn_orient_matrix_UB_23 -0.04870
_diffrn_orient_matrix_UB_31 0.02524
_diffrn_orient_matrix_UB_32 -0.04743
_diffrn_orient_matrix_UB_33 0.00559
_diffrn_radiation_detector 'scintillation counter'
_diffrn_radiation_monochromator graphite
_diffrn_radiation_source 'Rigaku rotating anode'
_diffrn_radiation_type 'Cu K\a'
_diffrn_radiation_wavelength 1.5418
_diffrn_reflns_av_R_equivalents 0.06064
_diffrn_reflns_limit_h_max 14
_diffrn_reflns_limit_h_min 0
_diffrn_reflns_limit_k_max 0
_diffrn_reflns_limit_k_min -22
_diffrn_reflns_limit_l_max 20
_diffrn_reflns_limit_l_min -21
_diffrn_reflns_number 7803
_diffrn_reflns_reduction_process 'Lp corrections applied'
_diffrn_reflns_theta_max 60.09
_diffrn_reflns_theta_min 2.21
_diffrn_standards_decay_% -0.63
_diffrn_standards_interval_count 150
_diffrn_standards_number 3
_exptl_absorpt_coefficient_mu 6.849
_exptl_absorpt_correction_T_max 1.000
_exptl_absorpt_correction_T_min 0.803
_exptl_absorpt_correction_type psi-scan
_exptl_absorpt_process_details
;
\y scans (North,Phillips & Matthews, 1968)
;
_exptl_crystal_colour yellow
_exptl_crystal_density_diffrn 1.505
_exptl_crystal_density_meas ?
_exptl_crystal_description prism
_exptl_crystal_F_000 2280.00
_exptl_crystal_size_max 0.16
_exptl_crystal_size_mid 0.16
_exptl_crystal_size_min 0.12
_refine_diff_density_max 0.76
_refine_diff_density_min -0.49
_refine_ls_extinction_method none
_refine_ls_goodness_of_fit_all 1.615
_refine_ls_goodness_of_fit_obs 2.057
_refine_ls_hydrogen_treatment noref
_refine_ls_matrix_type full
_refine_ls_number_constraints 0
_refine_ls_number_parameters 595
_refine_ls_number_reflns 3513
_refine_ls_number_restraints 0
_refine_ls_R_factor_all 0.1574
_refine_ls_R_factor_obs 0.0531
_refine_ls_shift/esd_max 0.0000
_refine_ls_shift/esd_mean 0.0000
_refine_ls_structure_factor_coef F
_refine_ls_weighting_details 'w = 1/[\s^2^(Fo) + 0.00003|Fo|^2^]'
_refine_ls_weighting_scheme calc
_refine_ls_wR_factor_all 0.0712
_refine_ls_wR_factor_obs 0.0605
_reflns_number_observed 3513
_reflns_number_total 7443
_reflns_observed_criterion >3.00\s(I)
_cod_depositor_comments
;
The following automatic conversions were performed:

'_exptl_crystal_density_meas' value 'not measured' was changed to '?'
- the value is perceived as not measured.

Automatic conversion script
Id: cif_fix_values 3008 2015-01-20 13:52:24Z robertas 

The following automatic conversions were performed:

'_refine_ls_weighting_scheme' value 'w = 1/[\s^2^(Fo) +
0.00003|Fo|^2^]' was changed to 'calc'. New tag
'_refine_ls_weighting_details' was created. The value of the new tag
was set to 'w = 1/[\s^2^(Fo) + 0.00003|Fo|^2^]'.

Automatic conversion script
Id: cif_fix_values 3143 2015-03-26 13:38:13Z robertas 
;
_cod_original_sg_symbol_H-M 'P 21/c '
_cod_original_formula_sum 'C39 H60 Cl4 N10 Mn2 O11 '
_cod_database_code 4300005

loop_
_symmetry_equiv_pos_as_xyz
'   +x,   +y,   +z'
'   -x,1/2+y,1/2-z'
'   -x,   -y,   -z'
'   +x,1/2-y,1/2+z'

loop_
_atom_site_aniso_label
_atom_site_aniso_U_11
_atom_site_aniso_U_22
_atom_site_aniso_U_33
_atom_site_aniso_U_12
_atom_site_aniso_U_13
_atom_site_aniso_U_23
Mn(1) 0.0245(9) 0.0213(9) 0.031(1) -0.0013(8) 0.0073(8) -0.0006(8)
Mn(2) 0.0215(9) 0.028(1) 0.0252(9) -0.0001(9) 0.0046(7) -0.0030(9)
Cl(1) 0.035(2) 0.032(2) 0.045(2) 0.008(1) 0.010(1) 0.001(1)
Cl(2) 0.035(2) 0.043(2) 0.035(2) 0.006(1) 0.016(1) 0.001(1)
Cl(3) 0.092(3) 0.036(2) 0.079(3) 0.008(2) 0.062(2) 0.007(2)
Cl(4) 0.045(2) 0.047(2) 0.034(2) 0.013(2) 0.006(1) -0.003(2)
O(01) 0.065(6) 0.040(5) 0.088(7) -0.017(5) -0.004(5) 0.000(5)
O(02) 0.066(8) 0.095(9) 0.15(1) 0.003(7) -0.021(7) -0.011(8)
O(03) 0.13(1) 0.30(2) 0.21(1) -0.09(1) 0.14(1) -0.15(1)
O(31) 0.25(2) 0.16(1) 0.32(2) 0.16(1) 0.25(2) 0.18(1)
O(32) 0.053(6) 0.16(1) 0.060(6) 0.026(7) 0.033(5) 0.030(7)
O(33) 0.12(1) 0.043(7) 0.29(2) 0.024(7) 0.14(1) 0.046(9)
O(34) 0.34(2) 0.16(1) 0.09(1) -0.09(1) 0.11(1) -0.08(1)
O(41) 0.068(6) 0.073(7) 0.050(6) 0.025(5) 0.015(5) 0.019(5)
O(42) 0.23(1) 0.038(6) 0.063(7) -0.016(8) 0.031(8) -0.006(5)
O(43) 0.118(9) 0.114(9) 0.061(6) 0.069(7) 0.054(6) 0.016(6)
O(44) 0.064(8) 0.25(2) 0.047(6) -0.010(9) 0.001(5) 0.044(8)
N(1) 0.026(5) 0.024(5) 0.026(5) -0.003(4) 0.007(4) -0.002(4)
N(2) 0.022(5) 0.028(5) 0.032(5) 0.000(4) 0.003(4) -0.008(4)
N(3) 0.037(6) 0.028(5) 0.035(6) 0.001(5) 0.006(5) -0.003(4)
N(4) 0.039(6) 0.025(5) 0.030(5) -0.004(5) 0.008(4) -0.002(4)
N(5) 0.036(5) 0.021(5) 0.030(5) 0.000(4) 0.010(4) -0.004(4)
N(6) 0.033(5) 0.024(5) 0.030(5) -0.001(4) 0.010(4) 0.001(4)
N(7) 0.022(5) 0.037(6) 0.031(5) -0.005(4) 0.010(4) -0.005(4)
N(8) 0.026(5) 0.020(5) 0.036(5) 0.005(4) 0.005(4) -0.005(4)
N(9) 0.020(5) 0.029(5) 0.031(5) -0.001(4) 0.004(4) -0.001(4)
N(10) 0.026(5) 0.029(6) 0.032(5) 0.001(4) 0.007(4) -0.003(4)
C(1) 0.045(8) 0.034(7) 0.035(7) -0.007(6) 0.019(6) -0.004(6)
C(2) 0.030(7) 0.039(7) 0.047(8) -0.009(6) 0.019(6) -0.019(6)
C(3) 0.024(6) 0.042(8) 0.055(8) 0.001(6) 0.012(6) -0.004(6)
C(4) 0.038(7) 0.032(7) 0.048(8) 0.007(6) 0.005(6) -0.012(6)
C(5) 0.034(7) 0.028(7) 0.042(7) 0.006(5) 0.001(6) -0.005(6)
C(6) 0.037(7) 0.031(7) 0.040(7) -0.002(6) 0.010(6) -0.013(6)
C(7) 0.038(7) 0.030(7) 0.047(8) 0.004(6) -0.010(6) -0.006(6)
C(8) 0.046(7) 0.025(7) 0.023(6) -0.002(6) 0.002(5) -0.001(5)
C(9) 0.09(1) 0.035(8) 0.032(7) -0.003(8) -0.005(7) 0.006(6)
C(10) 0.08(1) 0.047(9) 0.029(7) -0.030(8) 0.015(7) -0.003(6)
C(11) 0.070(9) 0.049(9) 0.026(7) -0.012(8) 0.016(6) -0.003(6)
C(12) 0.051(8) 0.034(7) 0.025(6) -0.012(6) 0.013(6) -0.002(5)
C(13) 0.038(7) 0.029(7) 0.050(7) -0.014(6) 0.017(6) -0.005(6)
C(14) 0.022(6) 0.022(6) 0.034(6) -0.001(5) 0.008(5) -0.003(5)
C(15) 0.023(6) 0.028(7) 0.049(8) 0.000(5) 0.007(6) -0.004(6)
C(16) 0.031(7) 0.030(7) 0.041(7) -0.001(6) -0.010(6) -0.014(6)
C(17) 0.054(8) 0.040(8) 0.033(7) -0.004(7) 0.009(6) -0.006(6)
C(18) 0.051(8) 0.030(7) 0.028(6) -0.012(6) 0.008(6) 0.002(6)
C(19) 0.036(7) 0.027(6) 0.021(6) -0.003(5) 0.004(5) -0.003(5)
C(20) 0.029(6) 0.037(7) 0.027(6) 0.000(6) 0.000(5) 0.001(6)
C(21) 0.037(7) 0.020(6) 0.043(7) -0.002(5) 0.009(6) 0.003(5)
C(22) 0.030(6) 0.026(7) 0.038(7) -0.001(5) 0.015(5) -0.005(5)
C(23) 0.034(7) 0.034(7) 0.034(7) -0.005(6) 0.016(5) -0.012(5)
C(24) 0.037(7) 0.033(7) 0.048(7) -0.004(6) 0.024(6) -0.002(6)
C(25) 0.022(6) 0.043(8) 0.046(7) -0.003(6) 0.016(6) -0.004(6)
C(26) 0.024(6) 0.035(7) 0.036(7) 0.002(5) 0.000(5) -0.012(6)
C(27) 0.023(6) 0.025(7) 0.036(7) 0.006(5) -0.008(5) -0.001(5)
C(28) 0.037(7) 0.040(7) 0.030(7) -0.010(6) 0.005(6) -0.004(5)
C(29) 0.033(7) 0.034(7) 0.021(6) -0.010(6) -0.002(5) -0.002(5)
C(30) 0.054(8) 0.030(7) 0.040(8) -0.009(6) 0.009(7) -0.001(6)
C(31) 0.07(1) 0.044(8) 0.025(7) 0.010(7) -0.005(7) 0.008(6)
C(32) 0.038(7) 0.035(7) 0.049(8) 0.008(6) -0.001(6) 0.007(6)
C(33) 0.043(7) 0.024(6) 0.036(7) 0.002(6) 0.003(6) 0.001(6)
C(34) 0.035(7) 0.039(7) 0.032(7) -0.007(6) 0.002(5) -0.007(6)
C(35) 0.025(6) 0.026(6) 0.027(6) 0.002(5) 0.014(5) -0.001(5)
C(36) 0.048(8) 0.029(7) 0.031(7) -0.010(6) 0.010(6) -0.004(5)
C(37) 0.047(8) 0.029(7) 0.044(8) -0.002(6) 0.014(6) -0.003(6)
C(38) 0.042(8) 0.036(7) 0.039(7) 0.001(6) 0.015(6) 0.004(6)
C(39) 0.026(6) 0.038(7) 0.038(7) 0.004(6) 0.004(5) -0.002(6)

loop_
_atom_site_label
_atom_site_fract_x
_atom_site_fract_y
_atom_site_fract_z
_atom_site_U_iso_or_equiv
_atom_site_occupancy
_atom_site_refinement_flags
_atom_site_thermal_displace_type
_atom_site_calc_flag
_atom_site_calc_attached_atom
Mn(1) 0.9259(1) 0.30941(8) 0.88281(9) 0.0254(5) 1.000 . Uani d ?
Mn(2) 0.6079(1) 0.07114(8) 0.68848(8) 0.0252(5) 1.000 . Uani d ?
Cl(1) 0.7774(2) 0.3834(1) 0.8485(1) 0.0373(8) 1.000 . Uani d ?
Cl(2) 0.7211(2) 0.0736(1) 0.6060(1) 0.0364(8) 1.000 . Uani d ?
Cl(3) 1.1884(3) 0.0248(2) 0.8529(2) 0.062(1) 1.000 . Uani d ?
Cl(4) 1.2037(2) 0.2699(2) 0.6474(2) 0.0423(9) 1.000 . Uani d ?
O(01) 0.6019(6) 0.0976(4) 0.1974(5) 0.069(3) 1.000 . Uani d ?
O(02) 0.4277(7) 0.1351(5) 0.0946(6) 0.110(5) 1.000 . Uani d ?
O(03) 0.4217(9) 0.1566(8) 0.9474(7) 0.198(8) 1.000 . Uani d ?
O(31) 1.280(1) -0.0157(7) 0.8712(9) 0.212(8) 1.000 . Uani d ?
O(32) 1.1387(6) 0.0229(5) 0.9092(5) 0.089(4) 1.000 . Uani d ?
O(33) 1.2174(8) 0.0887(5) 0.8406(8) 0.135(5) 1.000 . Uani d ?
O(34) 1.118(1) 0.0069(7) 0.7903(7) 0.188(8) 1.000 . Uani d ?
O(41) 1.2426(6) 0.2299(4) 0.7107(4) 0.064(3) 1.000 . Uani d ?
O(42) 1.226(1) 0.3359(4) 0.6650(5) 0.111(5) 1.000 . Uani d ?
O(43) 1.2455(8) 0.2520(5) 0.5890(5) 0.092(4) 1.000 . Uani d ?
O(44) 1.0960(7) 0.2642(7) 0.6251(5) 0.122(5) 1.000 . Uani d ?
N(1) 0.9215(6) 0.2821(4) 0.7615(4) 0.025(2) 1.000 . Uani d ?
N(2) 1.0849(6) 0.3468(4) 0.8733(4) 0.028(3) 1.000 . Uani d ?
N(3) 1.0280(6) 0.2130(4) 0.8944(5) 0.034(3) 1.000 . Uani d ?
N(4) 0.8506(7) 0.2344(4) 0.9402(4) 0.031(3) 1.000 . Uani d ?
N(5) 0.9941(6) 0.3729(4) 0.9837(4) 0.029(3) 1.000 . Uani d ?
N(6) 0.5654(6) 0.1840(4) 0.6713(4) 0.029(3) 1.000 . Uani d ?
N(7) 0.5251(6) 0.0932(4) 0.7823(4) 0.029(3) 1.000 . Uani d ?
N(8) 0.4353(6) 0.0650(4) 0.6330(4) 0.028(3) 1.000 . Uani d ?
N(9) 0.7201(6) 0.0444(4) 0.7911(4) 0.027(3) 1.000 . Uani d ?
N(10) 0.5698(6) -0.0395(4) 0.6621(4) 0.029(3) 1.000 . Uani d ?
C(1) 0.9817(9) 0.3400(5) 0.7442(6) 0.036(4) 1.000 . Uani d ?
C(2) 1.0886(8) 0.3470(5) 0.7949(6) 0.037(4) 1.000 . Uani d ?
C(3) 1.1628(8) 0.3015(6) 0.9186(6) 0.040(4) 1.000 . Uani d ?
C(4) 1.1407(8) 0.2281(5) 0.9003(6) 0.040(4) 1.000 . Uani d ?
C(5) 0.9804(8) 0.1754(5) 0.8277(6) 0.036(3) 1.000 . Uani d ?
C(6) 0.9741(8) 0.2166(5) 0.7584(6) 0.036(4) 1.000 . Uani d ?
C(7) 1.0168(9) 0.1770(5) 0.9604(6) 0.042(4) 1.000 . Uani d ?
C(8) 0.9095(9) 0.1820(5) 0.9710(5) 0.032(3) 1.000 . Uani d ?
C(9) 0.871(1) 0.1357(6) 1.0126(6) 0.056(4) 1.000 . Uani d ?
C(10) 0.771(1) 0.1430(6) 1.0226(6) 0.053(5) 1.000 . Uani d ?
C(11) 0.712(1) 0.1958(6) 0.9902(6) 0.048(4) 1.000 . Uani d ?
C(12) 0.7548(9) 0.2413(5) 0.9497(5) 0.036(4) 1.000 . Uani d ?
C(13) 1.0963(8) 0.4158(5) 0.9040(6) 0.038(4) 1.000 . Uani d ?
C(14) 1.0684(7) 0.4164(5) 0.9776(5) 0.026(3) 1.000 . Uani d ?
C(15) 1.1154(8) 0.4578(5) 1.0334(6) 0.034(3) 1.000 . Uani d ?
C(16) 1.0869(8) 0.4564(5) 1.0995(6) 0.037(4) 1.000 . Uani d ?
C(17) 1.0104(9) 0.4130(6) 1.1057(6) 0.043(4) 1.000 . Uani d ?
C(18) 0.9652(9) 0.3723(5) 1.0475(6) 0.037(4) 1.000 . Uani d ?
C(19) 0.8210(8) 0.2825(5) 0.7077(5) 0.029(3) 1.000 . Uani d ?
C(20) 0.7434(8) 0.2319(5) 0.7241(5) 0.033(3) 1.000 . Uani d ?
C(21) 0.6487(8) 0.2284(5) 0.6599(6) 0.034(3) 1.000 . Uani d ?
C(22) 0.5240(8) 0.2091(5) 0.7337(6) 0.030(3) 1.000 . Uani d ?
C(23) 0.5540(8) 0.1638(5) 0.8009(5) 0.033(3) 1.000 . Uani d ?
C(24) 0.4113(8) 0.0846(5) 0.7577(6) 0.037(4) 1.000 . Uani d ?
C(25) 0.3819(8) 0.0413(5) 0.6894(6) 0.036(3) 1.000 . Uani d ?
C(26) 0.3968(8) 0.1317(5) 0.6022(5) 0.033(3) 1.000 . Uani d ?
C(27) 0.4847(7) 0.1795(5) 0.6001(5) 0.031(3) 1.000 . Uani d ?
C(28) 0.5717(8) 0.0484(5) 0.8439(6) 0.036(3) 1.000 . Uani d ?
C(29) 0.6833(8) 0.0318(5) 0.8504(5) 0.031(3) 1.000 . Uani d ?
C(30) 0.7424(9) 0.0021(6) 0.9125(6) 0.042(4) 1.000 . Uani d ?
C(31) 0.842(1) -0.0157(6) 0.9143(6) 0.050(4) 1.000 . Uani d ?
C(32) 0.8809(8) -0.0030(6) 0.8550(6) 0.043(4) 1.000 . Uani d ?
C(33) 0.8178(8) 0.0271(5) 0.7955(6) 0.036(3) 1.000 . Uani d ?
C(34) 0.4277(8) 0.0133(6) 0.5759(6) 0.037(4) 1.000 . Uani d ?
C(35) 0.4873(8) -0.0488(5) 0.6051(5) 0.024(3) 1.000 . Uani d ?
C(36) 0.4587(8) -0.1114(5) 0.5750(6) 0.036(4) 1.000 . Uani d ?
C(37) 0.5182(9) -0.1673(5) 0.6037(6) 0.039(4) 1.000 . Uani d ?
C(38) 0.6011(9) -0.1581(6) 0.6637(6) 0.038(4) 1.000 . Uani d ?
C(39) 0.6236(8) -0.0938(6) 0.6913(6) 0.035(3) 1.000 . Uani d ?
H(1a) 0.9441 0.3799 0.7474 0.044 1.000 . Uiso c ?
H(1b) 0.9889 0.3348 0.6955 0.044 1.000 . Uiso c ?
H(01a) 0.6521 0.1113 0.2435 0.048 1.000 . Uiso c ?
H(01b) 0.5965 0.0473 0.1811 0.048 1.000 . Uiso c ?
H(02a) 0.4771 0.1604 0.1457 0.048 1.000 . Uiso c ?
H(02b) 0.3586 0.1504 0.0942 0.048 1.000 . Uiso c ?
H(2a) 1.1303 0.3106 0.7866 0.044 1.000 . Uiso c ?
H(2b) 1.1183 0.3881 0.7845 0.044 1.000 . Uiso c ?
H(3a) 1.2286 0.3123 0.9108 0.048 1.000 . Uiso c ?
H(3b) 1.1637 0.3084 0.9687 0.048 1.000 . Uiso c ?
H(4a) 1.1824 0.2012 0.9380 0.048 1.000 . Uiso c ?
H(4b) 1.1566 0.2181 0.8549 0.048 1.000 . Uiso c ?
H(5a) 1.0205 0.1363 0.8259 0.044 1.000 . Uiso c ?
H(5b) 0.9124 0.1627 0.8295 0.044 1.000 . Uiso c ?
H(6a) 1.0422 0.2248 0.7534 0.043 1.000 . Uiso c ?
H(6b) 0.9364 0.1920 0.7171 0.043 1.000 . Uiso c ?
H(7a) 1.0638 0.1957 1.0022 0.050 1.000 . Uiso c ?
H(7b) 1.0330 0.1310 0.9559 0.050 1.000 . Uiso c ?
H(9) 0.9122 0.0988 1.0343 0.067 1.000 . Uiso c ?
H(10) 0.7453 0.1116 1.0515 0.063 1.000 . Uiso c ?
H(11) 0.6434 0.2013 0.9952 0.058 1.000 . Uiso c ?
H(12) 0.7144 0.2786 0.9280 0.043 1.000 . Uiso c ?
H(13a) 1.1659 0.4302 0.9105 0.045 1.000 . Uiso c ?
H(13b) 1.0516 0.4453 0.8711 0.045 1.000 . Uiso c ?
H(15) 1.1678 0.4879 1.0270 0.041 1.000 . Uiso c ?
H(16) 1.1196 0.4847 1.1392 0.045 1.000 . Uiso c ?
H(17) 0.9885 0.4109 1.1500 0.051 1.000 . Uiso c ?
H(18) 0.9116 0.3427 1.0524 0.044 1.000 . Uiso c ?
H(19a) 0.7920 0.3261 0.7069 0.034 1.000 . Uiso c ?
H(19b) 0.8319 0.2724 0.6608 0.034 1.000 . Uiso c ?
H(20a) 0.7231 0.2455 0.7669 0.039 1.000 . Uiso c ?
H(20b) 0.7749 0.1889 0.7320 0.039 1.000 . Uiso c ?
H(21a) 0.6213 0.2725 0.6506 0.040 1.000 . Uiso c ?
H(21b) 0.6700 0.2127 0.6182 0.040 1.000 . Uiso c ?
H(22a) 0.5508 0.2528 0.7469 0.036 1.000 . Uiso c ?
H(22b) 0.4506 0.2112 0.7181 0.036 1.000 . Uiso c ?
H(23a) 0.6267 0.1664 0.8205 0.040 1.000 . Uiso c ?
H(23b) 0.5196 0.1789 0.8365 0.040 1.000 . Uiso c ?
H(24a) 0.3797 0.1274 0.7472 0.044 1.000 . Uiso c ?
H(24b) 0.3872 0.0638 0.7958 0.044 1.000 . Uiso c ?
H(25a) 0.4015 -0.0038 0.7021 0.043 1.000 . Uiso c ?
H(25b) 0.3092 0.0435 0.6696 0.043 1.000 . Uiso c ?
H(26a) 0.3559 0.1507 0.6318 0.039 1.000 . Uiso c ?
H(26b) 0.3555 0.1256 0.5537 0.039 1.000 . Uiso c ?
H(27a) 0.4564 0.2230 0.5878 0.037 1.000 . Uiso c ?
H(27b) 0.5171 0.1646 0.5632 0.037 1.000 . Uiso c ?
H(28a) 0.5664 0.0695 0.8881 0.043 1.000 . Uiso c ?
H(28b) 0.5335 0.0076 0.8376 0.043 1.000 . Uiso c ?
H(30) 0.7145 -0.0061 0.9535 0.050 1.000 . Uiso c ?
H(31) 0.8844 -0.0367 0.9567 0.059 1.000 . Uiso c ?
H(32) 0.9500 -0.0149 0.8551 0.051 1.000 . Uiso c ?
H(33) 0.8453 0.0364 0.7545 0.043 1.000 . Uiso c ?
H(34a) 0.4543 0.0311 0.5374 0.044 1.000 . Uiso c ?
H(34b) 0.3569 0.0018 0.5572 0.044 1.000 . Uiso c ?
H(36) 0.3993 -0.1163 0.5353 0.043 1.000 . Uiso c ?
H(37) 0.5020 -0.2105 0.5827 0.047 1.000 . Uiso c ?
H(38) 0.6420 -0.1952 0.6856 0.046 1.000 . Uiso c ?
H(39) 0.6801 -0.0880 0.7330 0.042 1.000 . Uiso c ?

loop_
_atom_type_symbol
_atom_type_oxidation_number
_atom_type_number_in_cell
_atom_type_scat_dispersion_real
_atom_type_scat_dispersion_imag
_atom_type_scat_source
C 0 156 0.018 0.009
;International Tables for Crystallography
(1992, Vol. C, Tables 4.2.6.8 and 6.1.1.1)
;
H 0 240 0.000 0.000
;International Tables for Crystallography
(1992, Vol. C, Table 6.1.1.2)
;
Cl 0 16 0.364 0.702
;International Tables for Crystallography
(1992, Vol. C, Tables 4.2.6.8 and 6.1.1.1)
;
Mn 0 8 -0.530 2.805
;International Tables for Crystallography
(1992, Vol. C, Tables 4.2.6.8 and 6.1.1.1)
;
N 0 40 0.031 0.018
;International Tables for Crystallography
(1992, Vol. C, Tables 4.2.6.8 and 6.1.1.1)
;
O 0 44 0.049 0.032
;International Tables for Crystallography
(1992, Vol. C, Tables 4.2.6.8 and 6.1.1.1)
;

loop_
_geom_angle_atom_site_label_1
_geom_angle_atom_site_label_2
_geom_angle_atom_site_label_3
_geom_angle
_geom_angle_site_symmetry_1
_geom_angle_site_symmetry_2
_geom_angle_site_symmetry_3
_geom_angle_publ_flag
Cl(1) Mn(1) N(1) 93.5(2) . . . yes
Cl(1) Mn(1) N(2) 119.4(2) . . . yes
Cl(1) Mn(1) N(3) 160.9(2) . . . yes
Cl(1) Mn(1) N(4) 95.8(2) . . . yes
Cl(1) Mn(1) N(5) 90.9(2) . . . yes
N(1) Mn(1) N(2) 78.5(3) . . . yes
N(1) Mn(1) N(3) 76.8(3) . . . yes
N(1) Mn(1) N(4) 114.4(3) . . . yes
N(1) Mn(1) N(5) 148.6(3) . . . yes
N(2) Mn(1) N(3) 75.3(3) . . . yes
N(2) Mn(1) N(4) 142.5(3) . . . yes
N(2) Mn(1) N(5) 72.4(3) . . . yes
N(3) Mn(1) N(4) 74.0(3) . . . yes
N(3) Mn(1) N(5) 106.1(3) . . . yes
N(4) Mn(1) N(5) 96.0(3) . . . yes
Cl(2) Mn(2) N(6) 93.5(2) . . . yes
Cl(2) Mn(2) N(7) 164.7(2) . . . yes
Cl(2) Mn(2) N(8) 115.3(2) . . . yes
Cl(2) Mn(2) N(9) 99.8(2) . . . yes
Cl(2) Mn(2) N(10) 91.2(2) . . . yes
N(6) Mn(2) N(7) 77.2(3) . . . yes
N(6) Mn(2) N(8) 78.7(3) . . . yes
N(6) Mn(2) N(9) 116.6(3) . . . yes
N(6) Mn(2) N(10) 150.4(3) . . . yes
N(7) Mn(2) N(8) 75.2(3) . . . yes
N(7) Mn(2) N(9) 74.3(3) . . . yes
N(7) Mn(2) N(10) 102.9(3) . . . yes
N(8) Mn(2) N(9) 141.2(3) . . . yes
N(8) Mn(2) N(10) 72.8(3) . . . yes
N(9) Mn(2) N(10) 91.3(3) . . . yes
O(31) Cl(3) O(32) 110.0(7) . . . yes
O(31) Cl(3) O(33) 107.8(8) . . . yes
O(31) Cl(3) O(34) 115.1(9) . . . yes
O(32) Cl(3) O(33) 111.4(7) . . . yes
O(32) Cl(3) O(34) 107.3(8) . . . yes
O(33) Cl(3) O(34) 105.2(9) . . . yes
O(41) Cl(4) O(42) 108.9(6) . . . yes
O(41) Cl(4) O(43) 112.5(5) . . . yes
O(41) Cl(4) O(44) 110.0(6) . . . yes
O(42) Cl(4) O(43) 109.1(7) . . . yes
O(42) Cl(4) O(44) 107.4(8) . . . yes
O(43) Cl(4) O(44) 108.9(6) . . . yes
H(01a) O(01) H(01b) 120.2 . . . no
H(02a) O(02) H(02b) 102.6 . . . no
Mn(1) N(1) C(1) 98.5(6) . . . yes
Mn(1) N(1) C(6) 110.2(6) . . . yes
Mn(1) N(1) C(19) 118.1(6) . . . yes
C(1) N(1) C(6) 112.7(8) . . . yes
C(1) N(1) C(19) 107.3(8) . . . yes
C(6) N(1) C(19) 109.7(8) . . . yes
Mn(1) N(2) C(2) 109.6(6) . . . yes
Mn(1) N(2) C(3) 106.8(6) . . . yes
Mn(1) N(2) C(13) 106.2(6) . . . yes
C(2) N(2) C(3) 112.4(8) . . . yes
C(2) N(2) C(13) 111.0(8) . . . yes
C(3) N(2) C(13) 110.6(8) . . . yes
Mn(1) N(3) C(4) 113.0(6) . . . yes
Mn(1) N(3) C(5) 102.8(6) . . . yes
Mn(1) N(3) C(7) 107.5(6) . . . yes
C(4) N(3) C(5) 112.2(8) . . . yes
C(4) N(3) C(7) 110.0(8) . . . yes
C(5) N(3) C(7) 111.0(8) . . . yes
Mn(1) N(4) C(8) 116.4(7) . . . yes
Mn(1) N(4) C(12) 123.8(7) . . . yes
C(8) N(4) C(12) 120(1) . . . yes
Mn(1) N(5) C(14) 116.0(7) . . . yes
Mn(1) N(5) C(18) 126.4(7) . . . yes
C(14) N(5) C(18) 117.6(9) . . . yes
Mn(2) N(6) C(21) 115.7(6) . . . yes
Mn(2) N(6) C(22) 109.8(6) . . . yes
Mn(2) N(6) C(27) 99.3(6) . . . yes
C(21) N(6) C(22) 110.5(8) . . . yes
C(21) N(6) C(27) 107.8(8) . . . yes
C(22) N(6) C(27) 113.4(8) . . . yes
Mn(2) N(7) C(23) 102.3(6) . . . yes
Mn(2) N(7) C(24) 112.4(6) . . . yes
Mn(2) N(7) C(28) 107.0(6) . . . yes
C(23) N(7) C(24) 111.8(8) . . . yes
C(23) N(7) C(28) 110.9(8) . . . yes
C(24) N(7) C(28) 111.9(8) . . . yes
Mn(2) N(8) C(25) 107.2(6) . . . yes
Mn(2) N(8) C(26) 110.0(6) . . . yes
Mn(2) N(8) C(34) 104.5(6) . . . yes
C(25) N(8) C(26) 112.3(8) . . . yes
C(25) N(8) C(34) 109.7(8) . . . yes
C(26) N(8) C(34) 112.7(8) . . . yes
Mn(2) N(9) C(29) 117.6(7) . . . yes
Mn(2) N(9) C(33) 124.2(7) . . . yes
C(29) N(9) C(33) 116.8(9) . . . yes
Mn(2) N(10) C(35) 113.6(7) . . . yes
Mn(2) N(10) C(39) 128.5(7) . . . yes
C(35) N(10) C(39) 117.6(9) . . . yes
N(1) C(1) C(2) 114.2(9) . . . yes
N(1) C(1) H(1a) 108.3 . . . no
N(1) C(1) H(1b) 108.3 . . . no
C(2) C(1) H(1a) 108.3 . . . no
C(2) C(1) H(1b) 108.3 . . . no
H(1a) C(1) H(1b) 109.5 . . . no
N(2) C(2) C(1) 111.5(8) . . . yes
N(2) C(2) H(2a) 109.0 . . . no
N(2) C(2) H(2b) 109.0 . . . no
C(1) C(2) H(2a) 109.0 . . . no
C(1) C(2) H(2b) 109.0 . . . no
H(2a) C(2) H(2b) 109.5 . . . no
N(2) C(3) C(4) 113.0(9) . . . yes
N(2) C(3) H(3a) 108.6 . . . no
N(2) C(3) H(3b) 108.6 . . . no
C(4) C(3) H(3a) 108.6 . . . no
C(4) C(3) H(3b) 108.6 . . . no
H(3a) C(3) H(3b) 109.5 . . . no
N(3) C(4) C(3) 110.0(9) . . . yes
N(3) C(4) H(4a) 109.3 . . . no
N(3) C(4) H(4b) 109.3 . . . no
C(3) C(4) H(4a) 109.3 . . . no
C(3) C(4) H(4b) 109.3 . . . no
H(4a) C(4) H(4b) 109.5 . . . no
N(3) C(5) C(6) 112.1(9) . . . yes
N(3) C(5) H(5a) 108.8 . . . no
N(3) C(5) H(5b) 108.8 . . . no
C(6) C(5) H(5a) 108.8 . . . no
C(6) C(5) H(5b) 108.8 . . . no
H(5a) C(5) H(5b) 109.5 . . . no
N(1) C(6) C(5) 111.4(9) . . . yes
N(1) C(6) H(6a) 109.0 . . . no
N(1) C(6) H(6b) 109.0 . . . no
C(5) C(6) H(6a) 109.0 . . . no
C(5) C(6) H(6b) 109.0 . . . no
H(6a) C(6) H(6b) 109.5 . . . no
N(3) C(7) C(8) 112.3(9) . . . yes
N(3) C(7) H(7a) 108.8 . . . no
N(3) C(7) H(7b) 108.8 . . . no
C(8) C(7) H(7a) 108.8 . . . no
C(8) C(7) H(7b) 108.8 . . . no
H(7a) C(7) H(7b) 109.5 . . . no
N(4) C(8) C(7) 118(1) . . . yes
N(4) C(8) C(9) 120(1) . . . yes
C(7) C(8) C(9) 122(1) . . . yes
C(8) C(9) C(10) 121(1) . . . yes
C(8) C(9) H(9) 119.7 . . . no
C(10) C(9) H(9) 119.7 . . . no
C(9) C(10) C(11) 119(1) . . . yes
C(9) C(10) H(10) 120.5 . . . no
C(11) C(10) H(10) 120.5 . . . no
C(10) C(11) C(12) 118(1) . . . yes
C(10) C(11) H(11) 120.8 . . . no
C(12) C(11) H(11) 120.8 . . . no
N(4) C(12) C(11) 123(1) . . . yes
N(4) C(12) H(12) 118.7 . . . no
C(11) C(12) H(12) 118.7 . . . no
N(2) C(13) C(14) 109.7(8) . . . yes
N(2) C(13) H(13a) 109.4 . . . no
N(2) C(13) H(13b) 109.4 . . . no
C(14) C(13) H(13a) 109.4 . . . no
C(14) C(13) H(13b) 109.4 . . . no
H(13a) C(13) H(13b) 109.5 . . . no
N(5) C(14) C(13) 115.2(9) . . . yes
N(5) C(14) C(15) 122(1) . . . yes
C(13) C(14) C(15) 122(1) . . . yes
C(14) C(15) C(16) 120(1) . . . yes
C(14) C(15) H(15) 119.9 . . . no
C(16) C(15) H(15) 119.9 . . . no
C(15) C(16) C(17) 118(1) . . . yes
C(15) C(16) H(16) 121.2 . . . no
C(17) C(16) H(16) 121.2 . . . no
C(16) C(17) C(18) 120(1) . . . yes
C(16) C(17) H(17) 120.1 . . . no
C(18) C(17) H(17) 120.1 . . . no
N(5) C(18) C(17) 123(1) . . . yes
N(5) C(18) H(18) 118.7 . . . no
C(17) C(18) H(18) 118.7 . . . no
N(1) C(19) C(20) 114.0(8) . . . yes
N(1) C(19) H(19a) 108.3 . . . no
N(1) C(19) H(19b) 108.3 . . . no
C(20) C(19) H(19a) 108.3 . . . no
C(20) C(19) H(19b) 108.3 . . . no
H(19a) C(19) H(19b) 109.5 . . . no
C(19) C(20) C(21) 110.0(8) . . . yes
C(19) C(20) H(20a) 109.3 . . . no
C(19) C(20) H(20b) 109.3 . . . no
C(21) C(20) H(20a) 109.4 . . . no
C(21) C(20) H(20b) 109.4 . . . no
H(20a) C(20) H(20b) 109.5 . . . no
N(6) C(21) C(20) 114.8(9) . . . yes
N(6) C(21) H(21a) 108.1 . . . no
N(6) C(21) H(21b) 108.1 . . . no
C(20) C(21) H(21a) 108.1 . . . no
C(20) C(21) H(21b) 108.1 . . . no
H(21a) C(21) H(21b) 109.5 . . . no
N(6) C(22) C(23) 112.3(8) . . . yes
N(6) C(22) H(22a) 108.8 . . . no
N(6) C(22) H(22b) 108.8 . . . no
C(23) C(22) H(22a) 108.8 . . . no
C(23) C(22) H(22b) 108.8 . . . no
H(22a) C(22) H(22b) 109.5 . . . no
N(7) C(23) C(22) 111.6(8) . . . yes
N(7) C(23) H(23a) 108.9 . . . no
N(7) C(23) H(23b) 108.9 . . . no
C(22) C(23) H(23a) 108.9 . . . no
C(22) C(23) H(23b) 108.9 . . . no
H(23a) C(23) H(23b) 109.5 . . . no
N(7) C(24) C(25) 111.1(8) . . . yes
N(7) C(24) H(24a) 109.1 . . . no
N(7) C(24) H(24b) 109.1 . . . no
C(25) C(24) H(24a) 109.1 . . . no
C(25) C(24) H(24b) 109.1 . . . no
H(24a) C(24) H(24b) 109.5 . . . no
N(8) C(25) C(24) 110.7(8) . . . yes
N(8) C(25) H(25a) 109.2 . . . no
N(8) C(25) H(25b) 109.2 . . . no
C(24) C(25) H(25a) 109.2 . . . no
C(24) C(25) H(25b) 109.2 . . . no
H(25a) C(25) H(25b) 109.5 . . . no
N(8) C(26) C(27) 112.1(8) . . . yes
N(8) C(26) H(26a) 108.8 . . . no
N(8) C(26) H(26b) 108.8 . . . no
C(27) C(26) H(26a) 108.8 . . . no
C(27) C(26) H(26b) 108.8 . . . no
H(26a) C(26) H(26b) 109.5 . . . no
N(6) C(27) C(26) 113.7(8) . . . yes
N(6) C(27) H(27a) 108.4 . . . no
N(6) C(27) H(27b) 108.4 . . . no
C(26) C(27) H(27a) 108.4 . . . no
C(26) C(27) H(27b) 108.4 . . . no
H(27a) C(27) H(27b) 109.5 . . . no
N(7) C(28) C(29) 114.5(9) . . . yes
N(7) C(28) H(28a) 108.2 . . . no
N(7) C(28) H(28b) 108.2 . . . no
C(29) C(28) H(28a) 108.2 . . . no
C(29) C(28) H(28b) 108.2 . . . no
H(28a) C(28) H(28b) 109.5 . . . no
N(9) C(29) C(28) 116.7(9) . . . yes
N(9) C(29) C(30) 122(1) . . . yes
C(28) C(29) C(30) 121(1) . . . yes
C(29) C(30) C(31) 119(1) . . . yes
C(29) C(30) H(30) 120.5 . . . no
C(31) C(30) H(30) 120.5 . . . no
C(30) C(31) C(32) 119(1) . . . yes
C(30) C(31) H(31) 120.3 . . . no
C(32) C(31) H(31) 120.3 . . . no
C(31) C(32) C(33) 118(1) . . . yes
C(31) C(32) H(32) 120.9 . . . no
C(33) C(32) H(32) 120.9 . . . no
N(9) C(33) C(32) 124(1) . . . yes
N(9) C(33) H(33) 117.9 . . . no
C(32) C(33) H(33) 117.9 . . . no
N(8) C(34) C(35) 112.0(8) . . . yes
N(8) C(34) H(34a) 108.8 . . . no
N(8) C(34) H(34b) 108.8 . . . no
C(35) C(34) H(34a) 108.8 . . . no
C(35) C(34) H(34b) 108.8 . . . no
H(34a) C(34) H(34b) 109.5 . . . no
N(10) C(35) C(34) 115.6(9) . . . yes
N(10) C(35) C(36) 123(1) . . . yes
C(34) C(35) C(36) 121.8(9) . . . yes
C(35) C(36) C(37) 119(1) . . . yes
C(35) C(36) H(36) 120.4 . . . no
C(37) C(36) H(36) 120.4 . . . no
C(36) C(37) C(38) 118(1) . . . yes
C(36) C(37) H(37) 120.9 . . . no
C(38) C(37) H(37) 120.9 . . . no
C(37) C(38) C(39) 119(1) . . . yes
C(37) C(38) H(38) 120.5 . . . no
C(39) C(38) H(38) 120.5 . . . no
N(10) C(39) C(38) 123(1) . . . yes
N(10) C(39) H(39) 118.3 . . . no
C(38) C(39) H(39) 118.3 . . . no

loop_
_geom_bond_atom_site_label_1
_geom_bond_atom_site_label_2
_geom_bond_distance
_geom_bond_site_symmetry_1
_geom_bond_site_symmetry_2
_geom_bond_publ_flag
Mn(1) Cl(1) 2.424(3) . . yes
Mn(1) N(1) 2.332(8) . . yes
Mn(1) N(2) 2.295(8) . . yes
Mn(1) N(3) 2.333(8) . . yes
Mn(1) N(4) 2.222(8) . . yes
Mn(1) N(5) 2.275(8) . . yes
Mn(2) Cl(2) 2.417(3) . . yes
Mn(2) N(6) 2.323(8) . . yes
Mn(2) N(7) 2.342(8) . . yes
Mn(2) N(8) 2.282(8) . . yes
Mn(2) N(9) 2.194(8) . . yes
Mn(2) N(10) 2.289(8) . . yes
Cl(3) O(31) 1.43(1) . . yes
Cl(3) O(32) 1.380(8) . . yes
Cl(3) O(33) 1.367(9) . . yes
Cl(3) O(34) 1.36(1) . . yes
Cl(4) O(41) 1.419(8) . . yes
Cl(4) O(42) 1.372(9) . . yes
Cl(4) O(43) 1.395(8) . . yes
Cl(4) O(44) 1.398(9) . . yes
O(01) H(01a) 0.99 . . no
O(01) H(01b) 1.04 . . no
O(02) H(02a) 1.14 . . no
O(02) H(02b) 0.97 . . no
N(1) C(1) 1.49(1) . . yes
N(1) C(6) 1.49(1) . . yes
N(1) C(19) 1.46(1) . . yes
N(2) C(2) 1.49(1) . . yes
N(2) C(3) 1.48(1) . . yes
N(2) C(13) 1.48(1) . . yes
N(3) C(4) 1.51(1) . . yes
N(3) C(5) 1.46(1) . . yes
N(3) C(7) 1.47(1) . . yes
N(4) C(8) 1.35(1) . . yes
N(4) C(12) 1.34(1) . . yes
N(5) C(14) 1.34(1) . . yes
N(5) C(18) 1.35(1) . . yes
N(6) C(21) 1.48(1) . . yes
N(6) C(22) 1.50(1) . . yes
N(6) C(27) 1.50(1) . . yes
N(7) C(23) 1.48(1) . . yes
N(7) C(24) 1.48(1) . . yes
N(7) C(28) 1.47(1) . . yes
N(8) C(25) 1.49(1) . . yes
N(8) C(26) 1.49(1) . . yes
N(8) C(34) 1.47(1) . . yes
N(9) C(29) 1.35(1) . . yes
N(9) C(33) 1.33(1) . . yes
N(10) C(35) 1.35(1) . . yes
N(10) C(39) 1.34(1) . . yes
C(1) C(2) 1.51(1) . . yes
C(1) H(1a) 0.95 . . no
C(1) H(1b) 0.95 . . no
C(2) H(2a) 0.95 . . no
C(2) H(2b) 0.95 . . no
C(3) C(4) 1.52(1) . . yes
C(3) H(3a) 0.95 . . no
C(3) H(3b) 0.95 . . no
C(4) H(4a) 0.95 . . no
C(4) H(4b) 0.95 . . no
C(5) C(6) 1.53(1) . . yes
C(5) H(5a) 0.95 . . no
C(5) H(5b) 0.95 . . no
C(6) H(6a) 0.95 . . no
C(6) H(6b) 0.95 . . no
C(7) C(8) 1.50(1) . . yes
C(7) H(7a) 0.95 . . no
C(7) H(7b) 0.95 . . no
C(8) C(9) 1.39(2) . . yes
C(9) C(10) 1.39(2) . . yes
C(9) H(9) 0.95 . . no
C(10) C(11) 1.37(2) . . yes
C(10) H(10) 0.95 . . no
C(11) C(12) 1.39(1) . . yes
C(11) H(11) 0.95 . . no
C(12) H(12) 0.95 . . no
C(13) C(14) 1.52(1) . . yes
C(13) H(13a) 0.95 . . no
C(13) H(13b) 0.95 . . no
C(14) C(15) 1.36(1) . . yes
C(15) C(16) 1.39(1) . . yes
C(15) H(15) 0.95 . . no
C(16) C(17) 1.36(1) . . yes
C(16) H(16) 0.95 . . no
C(17) C(18) 1.38(1) . . yes
C(17) H(17) 0.95 . . no
C(18) H(18) 0.95 . . no
C(19) C(20) 1.53(1) . . yes
C(19) H(19a) 0.95 . . no
C(19) H(19b) 0.95 . . no
C(20) C(21) 1.52(1) . . yes
C(20) H(20a) 0.95 . . no
C(20) H(20b) 0.95 . . no
C(21) H(21a) 0.95 . . no
C(21) H(21b) 0.95 . . no
C(22) C(23) 1.52(1) . . yes
C(22) H(22a) 0.95 . . no
C(22) H(22b) 0.95 . . no
C(23) H(23a) 0.95 . . no
C(23) H(23b) 0.95 . . no
C(24) C(25) 1.52(1) . . yes
C(24) H(24a) 0.95 . . no
C(24) H(24b) 0.95 . . no
C(25) H(25a) 0.95 . . no
C(25) H(25b) 0.95 . . no
C(26) C(27) 1.52(1) . . yes
C(26) H(26a) 0.95 . . no
C(26) H(26b) 0.95 . . no
C(27) H(27a) 0.95 . . no
C(27) H(27b) 0.95 . . no
C(28) C(29) 1.50(1) . . yes
C(28) H(28a) 0.95 . . no
C(28) H(28b) 0.95 . . no
C(29) C(30) 1.37(1) . . yes
C(30) C(31) 1.37(2) . . yes
C(30) H(30) 0.95 . . no
C(31) C(32) 1.36(1) . . yes
C(31) H(31) 0.95 . . no
C(32) C(33) 1.36(1) . . yes
C(32) H(32) 0.95 . . no
C(33) H(33) 0.95 . . no
C(34) C(35) 1.50(1) . . yes
C(34) H(34a) 0.95 . . no
C(34) H(34b) 0.95 . . no
C(35) C(36) 1.38(1) . . yes
C(36) C(37) 1.40(1) . . yes
C(36) H(36) 0.95 . . no
C(37) C(38) 1.38(1) . . yes
C(37) H(37) 0.95 . . no
C(38) C(39) 1.39(1) . . yes
C(38) H(38) 0.95 . . no
C(39) H(39) 0.95 . . no

loop_
_geom_contact_atom_site_label_1
_geom_contact_atom_site_label_2
_geom_contact_distance
_geom_contact_site_symmetry_1
_geom_contact_site_symmetry_2
_geom_contact_publ_flag
Cl(1) O(01) 3.225(8) . 4 no
O(01) O(02) 2.73(1) . . no
O(01) O(31) 2.79(1) . 3_756 no
O(01) C(25) 3.46(1) . 3_656 no
O(02) O(03) 2.78(2) . 1_554 no
O(02) O(43) 3.29(1) . 4_454 no
O(02) O(42) 3.32(2) . 4_454 no
O(02) C(30) 3.53(1) . 3_656 no
O(03) O(33) 3.25(2) . 1_455 no
O(31) C(10) 3.40(2) . 3_757 no
O(32) C(31) 3.27(1) . 3_757 no
O(32) C(30) 3.37(1) . 3_757 no
O(32) C(32) 3.37(1) . . no
O(32) C(9) 3.50(2) . 3_757 no
O(33) C(4) 3.25(1) . . no
O(33) C(24) 3.33(1) . 1_655 no
O(33) C(5) 3.56(1) . . no
O(34) C(1) 3.58(2) . 2_746 no
O(34) C(16) 3.58(2) . 4_554 no
O(41) C(38) 3.53(1) . 2_756 no
O(42) C(39) 3.25(1) . 2_756 no
O(42) C(31) 3.34(2) . 2_756 no
O(42) C(2) 3.41(1) . . no
O(42) C(38) 3.47(1) . 2_756 no
O(42) C(32) 3.50(1) . 2_756 no
O(43) C(26) 3.10(1) . 1_655 no
O(43) C(3) 3.30(1) . 4_554 no
O(43) C(27) 3.46(1) . 1_655 no
O(43) C(4) 3.50(1) . 4_554 no
O(44) C(7) 3.23(1) . 4_554 no
O(44) C(18) 3.36(2) . 4_554 no
O(44) C(1) 3.36(2) . . no
O(44) C(6) 3.44(1) . . no
O(44) C(8) 3.49(1) . 4_554 no
C(13) C(16) 3.52(2) . 3_767 no
C(14) C(16) 3.37(1) . 3_767 no
C(14) C(15) 3.48(1) . 3_767 no
C(15) C(15) 3.46(2) . 3_767 no

loop_
_geom_hbond_atom_site_label_D
_geom_hbond_atom_site_label_H
_geom_hbond_atom_site_label_A
_geom_hbond_distance_DH
_geom_hbond_distance_HA
_geom_hbond_distance_DA
_geom_hbond_angle_DHA
_geom_hbond_site_symmetry_A
O(01) H(01a) Cl(2) 0.99 2.25 3.225(8) 166.4 4_554
O(01) H(01b) O(31) 1.04 2.21 2.79(1) 113.5 3_756
O(02) H(02a) O(01) 1.14 2.12 2.73(1) 110.5 .

loop_
_geom_torsion_atom_site_label_1
_geom_torsion_atom_site_label_2
_geom_torsion_atom_site_label_3
_geom_torsion_atom_site_label_4
_geom_torsion_site_symmetry_1
_geom_torsion_site_symmetry_2
_geom_torsion_site_symmetry_3
_geom_torsion_site_symmetry_4
_geom_torsion
_geom_torsion_publ_flag
Mn(1) N(1) C(1) C(2) . . . . 57.1(9) no
Mn(1) N(1) C(6) C(5) . . . . 20(1) no
Mn(1) N(1) C(19) C(20) . . . . -62(1) no
Mn(1) N(2) C(2) C(1) . . . . 14(1) no
Mn(1) N(2) C(3) C(4) . . . . 52(1) no
Mn(1) N(2) C(13) C(14) . . . . 48.3(9) no
Mn(1) N(3) C(4) C(3) . . . . 16(1) no
Mn(1) N(3) C(5) C(6) . . . . 55.3(9) no
Mn(1) N(3) C(7) C(8) . . . . 36(1) no
Mn(1) N(4) C(8) C(7) . . . . -3(1) no
Mn(1) N(4) C(8) C(9) . . . . 175.1(8) no
Mn(1) N(4) C(12) C(11) . . . . -175.5(8) no
Mn(1) N(5) C(14) C(13) . . . . -1(1) no
Mn(1) N(5) C(14) C(15) . . . . 179.5(8) no
Mn(1) N(5) C(18) C(17) . . . . -179.5(8) no
Mn(2) N(6) C(21) C(20) . . . . -63(1) no
Mn(2) N(6) C(22) C(23) . . . . 19.2(9) no
Mn(2) N(6) C(27) C(26) . . . . 55.4(8) no
Mn(2) N(7) C(23) C(22) . . . . 55.5(8) no
Mn(2) N(7) C(24) C(25) . . . . 20(1) no
Mn(2) N(7) C(28) C(29) . . . . 31(1) no
Mn(2) N(8) C(25) C(24) . . . . 52.7(9) no
Mn(2) N(8) C(26) C(27) . . . . 13(1) no
Mn(2) N(8) C(34) C(35) . . . . 48.0(9) no
Mn(2) N(9) C(29) C(28) . . . . -10(1) no
Mn(2) N(9) C(29) C(30) . . . . 166.7(8) no
Mn(2) N(9) C(33) C(32) . . . . -165.3(8) no
Mn(2) N(10) C(35) C(34) . . . . -8(1) no
Mn(2) N(10) C(35) C(36) . . . . 172.4(8) no
Mn(2) N(10) C(39) C(38) . . . . -170.3(8) no
Cl(1) Mn(1) N(1) C(1) . . . . 84.8(6) no
Cl(1) Mn(1) N(1) C(6) . . . . -157.1(6) no
Cl(1) Mn(1) N(1) C(19) . . . . -30.0(7) no
Cl(1) Mn(1) N(2) C(2) . . . . -75.5(7) no
Cl(1) Mn(1) N(2) C(3) . . . . 162.4(6) no
Cl(1) Mn(1) N(2) C(13) . . . . 44.4(7) no
Cl(1) Mn(1) N(3) C(4) . . . . 150.4(6) no
Cl(1) Mn(1) N(3) C(5) . . . . 29(1) no
Cl(1) Mn(1) N(3) C(7) . . . . -88.1(9) no
Cl(1) Mn(1) N(4) C(8) . . . . -178.7(7) no
Cl(1) Mn(1) N(4) C(12) . . . . -3.5(8) no
Cl(1) Mn(1) N(5) C(14) . . . . -99.6(7) no
Cl(1) Mn(1) N(5) C(18) . . . . 78.4(9) no
Cl(2) Mn(2) N(6) C(21) . . . . -34.2(7) no
Cl(2) Mn(2) N(6) C(22) . . . . -160.0(6) no
Cl(2) Mn(2) N(6) C(27) . . . . 80.8(6) no
Cl(2) Mn(2) N(7) C(23) . . . . 21(1) no
Cl(2) Mn(2) N(7) C(24) . . . . 140.8(7) no
Cl(2) Mn(2) N(7) C(28) . . . . -96(1) no
Cl(2) Mn(2) N(8) C(25) . . . . 161.5(5) no
Cl(2) Mn(2) N(8) C(26) . . . . -76.2(6) no
Cl(2) Mn(2) N(8) C(34) . . . . 45.0(7) no
Cl(2) Mn(2) N(9) C(29) . . . . -173.9(7) no
Cl(2) Mn(2) N(9) C(33) . . . . -7.5(8) no
Cl(2) Mn(2) N(10) C(35) . . . . -90.0(7) no
Cl(2) Mn(2) N(10) C(39) . . . . 83.3(9) no
N(1) Mn(1) N(2) C(2) . . . . 11.9(6) no
N(1) Mn(1) N(2) C(3) . . . . -110.1(7) no
N(1) Mn(1) N(2) C(13) . . . . 131.9(6) no
N(1) Mn(1) N(3) C(4) . . . . 89.4(7) no
N(1) Mn(1) N(3) C(5) . . . . -31.8(6) no
N(1) Mn(1) N(3) C(7) . . . . -149.0(7) no
N(1) Mn(1) N(4) C(8) . . . . 84.9(7) no
N(1) Mn(1) N(4) C(12) . . . . -99.9(8) no
N(1) Mn(1) N(5) C(14) . . . . -2(1) no
N(1) Mn(1) N(5) C(18) . . . . 176.5(8) no
N(1) C(1) C(2) N(2) . . . . -52(1) no
N(1) C(6) C(5) N(3) . . . . -54(1) no
N(1) C(19) C(20) C(21) . . . . -171.3(8) no
N(2) Mn(1) N(1) C(1) . . . . -34.5(6) no
N(2) Mn(1) N(1) C(6) . . . . 83.6(6) no
N(2) Mn(1) N(1) C(19) . . . . -149.4(7) no
N(2) Mn(1) N(3) C(4) . . . . 8.1(6) no
N(2) Mn(1) N(3) C(5) . . . . -113.1(7) no
N(2) Mn(1) N(3) C(7) . . . . 129.7(7) no
N(2) Mn(1) N(4) C(8) . . . . -18(1) no
N(2) Mn(1) N(4) C(12) . . . . 156.8(7) no
N(2) Mn(1) N(5) C(14) . . . . 21.1(7) no
N(2) Mn(1) N(5) C(18) . . . . -160.9(9) no
N(2) C(3) C(4) N(3) . . . . -46(1) no
N(2) C(13) C(14) N(5) . . . . -33(1) no
N(2) C(13) C(14) C(15) . . . . 146.9(9) no
N(3) Mn(1) N(1) C(1) . . . . -111.9(6) no
N(3) Mn(1) N(1) C(6) . . . . 6.2(6) no
N(3) Mn(1) N(1) C(19) . . . . 133.3(7) no
N(3) Mn(1) N(2) C(2) . . . . 91.2(7) no
N(3) Mn(1) N(2) C(3) . . . . -30.9(6) no
N(3) Mn(1) N(2) C(13) . . . . -148.9(7) no
N(3) Mn(1) N(4) C(8) . . . . 17.8(7) no
N(3) Mn(1) N(4) C(12) . . . . -167.0(9) no
N(3) Mn(1) N(5) C(14) . . . . 89.4(7) no
N(3) Mn(1) N(5) C(18) . . . . -92.5(9) no
N(3) C(7) C(8) N(4) . . . . -24(1) no
N(3) C(7) C(8) C(9) . . . . 158(1) no
N(4) Mn(1) N(1) C(1) . . . . -177.2(6) no
N(4) Mn(1) N(1) C(6) . . . . -59.2(7) no
N(4) Mn(1) N(1) C(19) . . . . 67.9(7) no
N(4) Mn(1) N(2) C(2) . . . . 127.1(7) no
N(4) Mn(1) N(2) C(3) . . . . 5.1(9) no
N(4) Mn(1) N(2) C(13) . . . . -112.9(7) no
N(4) Mn(1) N(3) C(4) . . . . -150.0(7) no
N(4) Mn(1) N(3) C(5) . . . . 88.8(7) no
N(4) Mn(1) N(3) C(7) . . . . -28.5(6) no
N(4) Mn(1) N(5) C(14) . . . . 164.5(7) no
N(4) Mn(1) N(5) C(18) . . . . -17.5(9) no
N(4) C(8) C(9) C(10) . . . . 0(2) no
N(4) C(12) C(11) C(10) . . . . 1(2) no
N(5) Mn(1) N(1) C(1) . . . . -12.5(9) no
N(5) Mn(1) N(1) C(6) . . . . 105.5(8) no
N(5) Mn(1) N(1) C(19) . . . . -127.4(7) no
N(5) Mn(1) N(2) C(2) . . . . -156.3(7) no
N(5) Mn(1) N(2) C(3) . . . . 81.6(6) no
N(5) Mn(1) N(2) C(13) . . . . -36.4(6) no
N(5) Mn(1) N(3) C(4) . . . . -58.3(7) no
N(5) Mn(1) N(3) C(5) . . . . -179.5(6) no
N(5) Mn(1) N(3) C(7) . . . . 63.3(7) no
N(5) Mn(1) N(4) C(8) . . . . -87.2(7) no
N(5) Mn(1) N(4) C(12) . . . . 88.0(8) no
N(5) C(14) C(15) C(16) . . . . 0(2) no
N(5) C(18) C(17) C(16) . . . . 1(2) no
N(6) Mn(2) N(7) C(23) . . . . -32.7(6) no
N(6) Mn(2) N(7) C(24) . . . . 87.4(7) no
N(6) Mn(2) N(7) C(28) . . . . -149.4(6) no
N(6) Mn(2) N(8) C(25) . . . . -110.0(6) no
N(6) Mn(2) N(8) C(26) . . . . 12.4(6) no
N(6) Mn(2) N(8) C(34) . . . . 133.6(7) no
N(6) Mn(2) N(9) C(29) . . . . 87.2(8) no
N(6) Mn(2) N(9) C(33) . . . . -106.5(8) no
N(6) Mn(2) N(10) C(35) . . . . 9(1) no
N(6) Mn(2) N(10) C(39) . . . . -177.4(8) no
N(6) C(21) C(20) C(19) . . . . -176.5(8) no
N(6) C(22) C(23) N(7) . . . . -53(1) no
N(6) C(27) C(26) N(8) . . . . -50(1) no
N(7) Mn(2) N(6) C(21) . . . . 133.5(7) no
N(7) Mn(2) N(6) C(22) . . . . 7.7(6) no
N(7) Mn(2) N(6) C(27) . . . . -111.5(6) no
N(7) Mn(2) N(8) C(25) . . . . -30.5(6) no
N(7) Mn(2) N(8) C(26) . . . . 91.9(6) no
N(7) Mn(2) N(8) C(34) . . . . -146.9(7) no
N(7) Mn(2) N(9) C(29) . . . . 20.6(7) no
N(7) Mn(2) N(9) C(33) . . . . -173.0(9) no
N(7) Mn(2) N(10) C(35) . . . . 95.9(7) no
N(7) Mn(2) N(10) C(39) . . . . -90.7(9) no
N(7) C(24) C(25) N(8) . . . . -49(1) no
N(7) C(28) C(29) N(9) . . . . -17(1) no
N(7) C(28) C(29) C(30) . . . . 167.0(9) no
N(8) Mn(2) N(6) C(21) . . . . -149.3(7) no
N(8) Mn(2) N(6) C(22) . . . . 84.9(6) no
N(8) Mn(2) N(6) C(27) . . . . -34.3(6) no
N(8) Mn(2) N(7) C(23) . . . . -114.3(6) no
N(8) Mn(2) N(7) C(24) . . . . 5.8(6) no
N(8) Mn(2) N(7) C(28) . . . . 129.1(6) no
N(8) Mn(2) N(9) C(29) . . . . -19(1) no
N(8) Mn(2) N(9) C(33) . . . . 147.7(8) no
N(8) Mn(2) N(10) C(35) . . . . 26.1(7) no
N(8) Mn(2) N(10) C(39) . . . . -161(1) no
N(8) C(34) C(35) N(10) . . . . -28(1) no
N(8) C(34) C(35) C(36) . . . . 152(1) no
N(9) Mn(2) N(6) C(21) . . . . 68.6(7) no
N(9) Mn(2) N(6) C(22) . . . . -57.2(7) no
N(9) Mn(2) N(6) C(27) . . . . -176.4(5) no
N(9) Mn(2) N(7) C(23) . . . . 90.0(6) no
N(9) Mn(2) N(7) C(24) . . . . -149.9(7) no
N(9) Mn(2) N(7) C(28) . . . . -26.7(6) no
N(9) Mn(2) N(8) C(25) . . . . 8.7(9) no
N(9) Mn(2) N(8) C(26) . . . . 131.1(6) no
N(9) Mn(2) N(8) C(34) . . . . -107.7(7) no
N(9) Mn(2) N(10) C(35) . . . . 170.2(7) no
N(9) Mn(2) N(10) C(39) . . . . -16.5(9) no
N(9) C(29) C(30) C(31) . . . . 0(2) no
N(9) C(33) C(32) C(31) . . . . -1(2) no
N(10) Mn(2) N(6) C(21) . . . . -132.9(7) no
N(10) Mn(2) N(6) C(22) . . . . 101.3(7) no
N(10) Mn(2) N(6) C(27) . . . . -17.9(9) no
N(10) Mn(2) N(7) C(23) . . . . 177.7(6) no
N(10) Mn(2) N(7) C(24) . . . . -62.2(7) no
N(10) Mn(2) N(7) C(28) . . . . 61.0(6) no
N(10) Mn(2) N(8) C(25) . . . . 78.4(6) no
N(10) Mn(2) N(8) C(26) . . . . -159.2(7) no
N(10) Mn(2) N(8) C(34) . . . . -38.0(6) no
N(10) Mn(2) N(9) C(29) . . . . -82.4(8) no
N(10) Mn(2) N(9) C(33) . . . . 84.0(8) no
N(10) C(35) C(36) C(37) . . . . -1(2) no
N(10) C(39) C(38) C(37) . . . . -1(2) no
C(1) N(1) C(6) C(5) . . . . 129.4(9) no
C(1) N(1) C(19) C(20) . . . . -171.8(8) no
C(1) C(2) N(2) C(3) . . . . 133.0(9) no
C(1) C(2) N(2) C(13) . . . . -103(1) no
C(2) N(2) C(3) C(4) . . . . -68(1) no
C(2) N(2) C(13) C(14) . . . . 167.4(8) no
C(2) C(1) N(1) C(6) . . . . -59(1) no
C(2) C(1) N(1) C(19) . . . . -179.9(8) no
C(3) N(2) C(13) C(14) . . . . -67(1) no
C(3) C(4) N(3) C(5) . . . . 131.6(9) no
C(3) C(4) N(3) C(7) . . . . -104(1) no
C(4) N(3) C(5) C(6) . . . . -66(1) no
C(4) N(3) C(7) C(8) . . . . 159.7(8) no
C(4) C(3) N(2) C(13) . . . . 167.3(9) no
C(5) N(3) C(7) C(8) . . . . -76(1) no
C(5) C(6) N(1) C(19) . . . . -111.1(9) no
C(6) N(1) C(19) C(20) . . . . 65(1) no
C(6) C(5) N(3) C(7) . . . . 170.1(9) no
C(7) C(8) N(4) C(12) . . . . -178.7(9) no
C(7) C(8) C(9) C(10) . . . . 178(1) no
C(8) N(4) C(12) C(11) . . . . 0(2) no
C(8) C(9) C(10) C(11) . . . . 1(2) no
C(9) C(8) N(4) C(12) . . . . 0(2) no
C(9) C(10) C(11) C(12) . . . . -1(2) no
C(13) C(14) N(5) C(18) . . . . -178.9(9) no
C(13) C(14) C(15) C(16) . . . . 180(1) no
C(14) N(5) C(18) C(17) . . . . -1(2) no
C(14) C(15) C(16) C(17) . . . . -1(2) no
C(15) C(14) N(5) C(18) . . . . 1(2) no
C(15) C(16) C(17) C(18) . . . . 1(2) no
C(20) C(21) N(6) C(22) . . . . 63(1) no
C(20) C(21) N(6) C(27) . . . . -172.8(8) no
C(21) N(6) C(22) C(23) . . . . -109.6(9) no
C(21) N(6) C(27) C(26) . . . . 176.3(8) no
C(22) N(6) C(27) C(26) . . . . -61(1) no
C(22) C(23) N(7) C(24) . . . . -65(1) no
C(22) C(23) N(7) C(28) . . . . 169.3(8) no
C(23) N(7) C(24) C(25) . . . . 134.4(9) no
C(23) N(7) C(28) C(29) . . . . -80(1) no
C(23) C(22) N(6) C(27) . . . . 129.3(9) no
C(24) N(7) C(28) C(29) . . . . 154.8(8) no
C(24) C(25) N(8) C(26) . . . . -68(1) no
C(24) C(25) N(8) C(34) . . . . 165.6(8) no
C(25) N(8) C(26) C(27) . . . . 132.7(9) no
C(25) N(8) C(34) C(35) . . . . -67(1) no
C(25) C(24) N(7) C(28) . . . . -100(1) no
C(26) N(8) C(34) C(35) . . . . 167.4(8) no
C(27) C(26) N(8) C(34) . . . . -102.8(9) no
C(28) C(29) N(9) C(33) . . . . -177.2(9) no
C(28) C(29) C(30) C(31) . . . . 176(1) no
C(29) N(9) C(33) C(32) . . . . 1(2) no
C(29) C(30) C(31) C(32) . . . . 1(2) no
C(30) C(29) N(9) C(33) . . . . -1(2) no
C(30) C(31) C(32) C(33) . . . . 0(2) no
C(34) C(35) N(10) C(39) . . . . 178.2(9) no
C(34) C(35) C(36) C(37) . . . . 179(1) no
C(35) N(10) C(39) C(38) . . . . 3(2) no
C(35) C(36) C(37) C(38) . . . . 3(2) no
C(36) C(35) N(10) C(39) . . . . -2(2) no
C(36) C(37) C(38) C(39) . . . . -2(2) no
